data_7211921
loop_
_publ_author_name
'Goswami, Shyamaprosad'
'Hazra, Anita'
'Jana, Subrata'
'Fun, Hoong-Kun'

_publ_section_title
;
 Recognition study of substituted benzoic acids by 7-substituted pterin
 receptors in solution and solid phases
;
_journal_issue 5
_journal_name_full CrystEngComm
_journal_page_first 1501
_journal_paper_doi 10.1039/b917092h
_journal_volume 12
_journal_year 2010
_chemical_formula_moiety 'C14 H19 N5 O4, C7 H6 O3'
_chemical_formula_sum 'C21 H25 N5 O7'
_chemical_formula_weight 459.46
_chemical_name_systematic
;
?
;
_space_group_IT_number 14
_symmetry_cell_setting monoclinic
_symmetry_space_group_name_Hall '-P 2ybc'
_symmetry_space_group_name_H-M 'P 1 21/c 1'
_atom_sites_solution_hydrogens geom
_atom_sites_solution_primary direct
_atom_sites_solution_secondary difmap
_audit_creation_method SHELXL-97
_cell_angle_alpha 90.00
_cell_angle_beta 90.319(2)
_cell_angle_gamma 90.00
_cell_formula_units_Z 4
_cell_length_a 6.9162(3)
_cell_length_b 22.0035(9)
_cell_length_c 14.3569(5)
_cell_measurement_reflns_used 9919
_cell_measurement_temperature 100.0(1)
_cell_measurement_theta_max 30.42
_cell_measurement_theta_min 2.84
_cell_volume 2184.81(15)
_computing_cell_refinement 'SAINT (Bruker, 2005)'
_computing_data_collection 'APEX2 (Bruker, 2005)'
_computing_data_reduction SAINT
_computing_molecular_graphics SHELXTL
_computing_publication_material
; SHELXTL (
Sheldrick, 2008), PLATON (
Spek, 2009)
;
_computing_structure_refinement SHELXTL
_computing_structure_solution 'SHELXTL (Sheldrick, 2008)'
_diffrn_ambient_temperature 100.0(1)
_diffrn_measured_fraction_theta_full 0.987
_diffrn_measured_fraction_theta_max 0.987
_diffrn_measurement_device_type ' Bruker SMART APEXII CCD area-detector diffractometer'
_diffrn_measurement_method '\f and \w scans'
_diffrn_radiation_monochromator graphite
_diffrn_radiation_source 'fine-focus sealed tube'
_diffrn_radiation_type MoK\a
_diffrn_radiation_wavelength 0.71073
_diffrn_reflns_av_R_equivalents 0.0000
_diffrn_reflns_av_sigmaI/netI 0.0445
_diffrn_reflns_limit_h_max 9
_diffrn_reflns_limit_h_min -9
_diffrn_reflns_limit_k_max 31
_diffrn_reflns_limit_k_min -31
_diffrn_reflns_limit_l_max 20
_diffrn_reflns_limit_l_min 0
_diffrn_reflns_number 6612
_diffrn_reflns_theta_full 30.56
_diffrn_reflns_theta_max 30.56
_diffrn_reflns_theta_min 2.33
_diffrn_standards_number 0
_exptl_absorpt_coefficient_mu 0.107
_exptl_absorpt_correction_T_max 0.9898
_exptl_absorpt_correction_T_min 0.9651
_exptl_absorpt_correction_type multi-scan
_exptl_absorpt_process_details '(<i>SADABS</i>; Bruker, 2005)'
_exptl_crystal_colour colourless
_exptl_crystal_density_diffrn 1.397
_exptl_crystal_density_method 'not measured'
_exptl_crystal_description block
_exptl_crystal_F_000 968
_exptl_crystal_size_max 0.34
_exptl_crystal_size_mid 0.28
_exptl_crystal_size_min 0.10
_refine_diff_density_max 0.655
_refine_diff_density_min -0.460
_refine_diff_density_rms 0.094
_refine_ls_extinction_method none
_refine_ls_goodness_of_fit_ref 1.063
_refine_ls_hydrogen_treatment constr
_refine_ls_matrix_type full
_refine_ls_number_parameters 311
_refine_ls_number_reflns 6612
_refine_ls_number_restraints 0
_refine_ls_restrained_S_all 1.063
_refine_ls_R_factor_all 0.1143
_refine_ls_R_factor_gt 0.0823
_refine_ls_shift/su_max <0.001
_refine_ls_shift/su_mean <0.001
_refine_ls_structure_factor_coef Fsqd
_refine_ls_weighting_details 'calc w=1/[\s^2^(Fo^2^)+(0.1103P)^2^+2.7299P] where P=(Fo^2^+2Fc^2^)/3'
_refine_ls_weighting_scheme calc
_refine_ls_wR_factor_gt 0.2113
_refine_ls_wR_factor_ref 0.2302
_reflns_number_gt 4752
_reflns_number_total 6612
_reflns_threshold_expression I>2\s(I)
_cod_data_source_file b917092h.txt
_cod_data_source_block c
_cod_depositor_comments
;
The following automatic conversions were performed:

'_symmetry_cell_setting' value 'Monoclinic' changed to 'monoclinic'
according to /home/saulius/struct/CIF-dictionaries/cif_core.dic
dictionary named 'cif_core.dic' version 2.4.2 from 2011-04-26.

Automatic conversion script
Id: cif_fix_values 1891 2012-01-12 08:04:46Z andrius 
;
_cod_original_sg_symbol_H-M 'P 21/c'
_cod_database_code 7211921

loop_
_symmetry_equiv_pos_as_xyz
'x, y, z'
'-x, y+1/2, -z+1/2'
'-x, -y, -z'
'x, -y-1/2, z-1/2'

loop_
_atom_site_label
_atom_site_type_symbol
_atom_site_fract_x
_atom_site_fract_y
_atom_site_fract_z
_atom_site_U_iso_or_equiv
_atom_site_adp_type
_atom_site_occupancy
_atom_site_symmetry_multiplicity
_atom_site_calc_flag
_atom_site_refinement_flags
_atom_site_disorder_assembly
_atom_site_disorder_group
O1 O 0.2692(4) 0.60594(9) 0.28883(13) 0.0257(5) Uani 1 1 d . . .
O2 O 0.2477(4) 0.43118(9) 0.41422(12) 0.0230(5) Uani 1 1 d . . .
O3 O 0.3040(4) 0.18876(10) 0.10988(15) 0.0327(6) Uani 1 1 d . . .
O4 O -0.0078(4) 0.21726(12) 0.08484(18) 0.0311(6) Uani 1 1 d . . .
N1 N 0.2607(4) 0.55267(9) 0.15267(14) 0.0160(5) Uani 1 1 d . . .
H1A H 0.2612 0.5560 0.0930 0.019 Uiso 1 1 calc R . .
N2 N 0.2519(4) 0.48901(10) 0.28302(13) 0.0153(5) Uani 1 1 d . . .
H2A H 0.2577 0.5215 0.3161 0.018 Uiso 1 1 calc R . .
N3 N 0.2386(4) 0.44925(9) 0.13027(14) 0.0152(5) Uani 1 1 d . . .
N4 N 0.2239(4) 0.32542(11) 0.30327(15) 0.0215(5) Uani 1 1 d . . .
N5 N 0.2154(4) 0.34526(10) 0.10849(15) 0.0194(5) Uani 1 1 d . A .
C1 C 0.2709(5) 0.60630(12) 0.20344(18) 0.0170(5) Uani 1 1 d . . .
C2 C 0.2500(4) 0.49497(11) 0.18844(16) 0.0136(5) Uani 1 1 d . . .
C3 C 0.2292(4) 0.39207(12) 0.16935(17) 0.0150(5) Uani 1 1 d . . .
C4 C 0.2053(5) 0.29025(13) 0.14520(19) 0.0209(6) Uani 1 1 d . . .
C5 C 0.2095(6) 0.28045(13) 0.24253(19) 0.0248(7) Uani 1 1 d . A .
H5A H 0.2019 0.2408 0.2647 0.030 Uiso 1 1 calc R . .
C6 C 0.2320(4) 0.38163(12) 0.26618(17) 0.0160(5) Uani 1 1 d . . .
C7 C 0.2451(5) 0.43387(12) 0.32868(16) 0.0166(5) Uani 1 1 d . . .
C8 C 0.2808(5) 0.66450(12) 0.14631(18) 0.0192(6) Uani 1 1 d . . .
C9 C 0.2943(6) 0.71860(13) 0.2137(2) 0.0290(8) Uani 1 1 d . . .
H9A H 0.4091 0.7148 0.2512 0.043 Uiso 1 1 calc R . .
H9B H 0.1829 0.7190 0.2532 0.043 Uiso 1 1 calc R . .
H9C H 0.2995 0.7558 0.1787 0.043 Uiso 1 1 calc R . .
C10 C 0.4628(6) 0.66342(15) 0.0864(3) 0.0276(7) Uani 1 1 d . . .
H10A H 0.4535 0.6309 0.0420 0.041 Uiso 1 1 calc R . .
H10B H 0.5741 0.6572 0.1255 0.041 Uiso 1 1 calc R . .
H10C H 0.4750 0.7014 0.0540 0.041 Uiso 1 1 calc R . .
C11 C 0.0974(6) 0.66939(15) 0.0854(3) 0.0281(7) Uani 1 1 d . . .
H11A H 0.0962 0.6370 0.0406 0.042 Uiso 1 1 calc R . .
H11B H 0.0967 0.7078 0.0536 0.042 Uiso 1 1 calc R . .
H11C H -0.0149 0.6664 0.1241 0.042 Uiso 1 1 calc R . .
C12 C 0.1842(5) 0.23601(13) 0.0800(2) 0.0243(7) Uani 1 1 d . A .
H12A H 0.2164 0.2478 0.0161 0.029 Uiso 1 1 calc R . .
C13 C -0.0472(7) 0.16841(16) 0.0210(3) 0.0345(9) Uani 1 1 d . A .
H13A H -0.1844 0.1635 0.0142 0.052 Uiso 1 1 calc R . .
H13B H 0.0084 0.1315 0.0447 0.052 Uiso 1 1 calc R . .
H13C H 0.0082 0.1777 -0.0385 0.052 Uiso 1 1 calc R . .
C14A C 0.4717(6) 0.18057(18) 0.0543(3) 0.0300(11) Uani 0.909(11) 1 d P A 1
H14A H 0.4345 0.1778 -0.0101 0.045 Uiso 0.909(11) 1 calc PR A 1
H14B H 0.5366 0.1439 0.0727 0.045 Uiso 0.909(11) 1 calc PR A 1
H14C H 0.5572 0.2145 0.0628 0.045 Uiso 0.909(11) 1 calc PR A 1
C14B C 0.478(5) 0.2184(15) 0.086(2) 0.015(8) Uiso 0.091(11) 1 d P A 2
H14D H 0.4767 0.2591 0.1098 0.022 Uiso 0.091(11) 1 calc PR A 2
H14E H 0.4905 0.2194 0.0194 0.022 Uiso 0.091(11) 1 calc PR A 2
H14F H 0.5856 0.1966 0.1125 0.022 Uiso 0.091(11) 1 calc PR A 2
O5 O 0.2727(4) 0.53415(9) 0.51673(13) 0.0282(6) Uani 1 1 d . . .
H5 H 0.2566 0.5016 0.4900 0.042 Uiso 1 1 calc R . .
O6 O 0.2622(4) 0.55163(9) 0.95727(13) 0.0290(6) Uani 1 1 d . . .
O7 O 0.2195(4) 0.45181(9) 0.93743(13) 0.0268(5) Uani 1 1 d . . .
H7A H 0.2195 0.4521 0.9945 0.040 Uiso 1 1 calc R . .
C15 C 0.2647(5) 0.57024(12) 0.76309(17) 0.0185(6) Uani 1 1 d . . .
H15A H 0.2705 0.6045 0.8009 0.022 Uiso 1 1 calc R . .
C16 C 0.2716(5) 0.57676(12) 0.66689(17) 0.0201(6) Uani 1 1 d . . .
H16A H 0.2817 0.6152 0.6405 0.024 Uiso 1 1 calc R . .
C17 C 0.2634(5) 0.52551(12) 0.61001(17) 0.0188(6) Uani 1 1 d . . .
C18 C 0.2472(5) 0.46771(12) 0.64946(16) 0.0192(6) Uani 1 1 d . . .
H18A H 0.2422 0.4335 0.6116 0.023 Uiso 1 1 calc R . .
C19 C 0.2387(5) 0.46169(12) 0.74569(17) 0.0182(5) Uani 1 1 d . . .
H19A H 0.2258 0.4233 0.7719 0.022 Uiso 1 1 calc R . .
C20 C 0.2491(5) 0.51268(11) 0.80343(15) 0.0149(5) Uani 1 1 d . . .
C21 C 0.2446(5) 0.50756(12) 0.90618(16) 0.0164(5) Uani 1 1 d . . .

loop_
_atom_site_aniso_label
_atom_site_aniso_U_11
_atom_site_aniso_U_22
_atom_site_aniso_U_33
_atom_site_aniso_U_23
_atom_site_aniso_U_13
_atom_site_aniso_U_12
O1 0.0452(15) 0.0196(9) 0.0122(8) -0.0024(7) -0.0016(10) -0.0017(11)
O2 0.0390(14) 0.0230(9) 0.0070(7) 0.0012(6) -0.0007(9) -0.0027(10)
O3 0.0533(18) 0.0234(11) 0.0214(10) 0.0040(8) 0.0020(11) 0.0101(11)
O4 0.0366(15) 0.0303(12) 0.0264(12) -0.0085(10) 0.0027(10) -0.0048(11)
N1 0.0266(14) 0.0147(9) 0.0065(8) 0.0006(7) -0.0029(9) -0.0002(10)
N2 0.0239(13) 0.0161(9) 0.0060(8) -0.0001(7) -0.0034(9) -0.0011(10)
N3 0.0214(12) 0.0146(9) 0.0095(8) 0.0008(7) -0.0020(9) 0.0013(10)
N4 0.0323(15) 0.0194(10) 0.0127(9) 0.0040(8) 0.0011(10) -0.0007(11)
N5 0.0292(15) 0.0161(10) 0.0130(9) -0.0010(8) -0.0007(10) 0.0007(11)
C1 0.0214(15) 0.0155(11) 0.0142(10) -0.0015(8) -0.0015(11) -0.0011(12)
C2 0.0146(13) 0.0188(11) 0.0074(9) 0.0000(8) -0.0034(10) 0.0001(11)
C3 0.0164(13) 0.0172(11) 0.0114(10) -0.0002(8) -0.0028(10) 0.0003(11)
C4 0.0321(17) 0.0175(12) 0.0132(11) -0.0007(9) -0.0001(12) -0.0014(13)
C5 0.042(2) 0.0181(12) 0.0147(12) 0.0036(9) 0.0005(13) -0.0026(14)
C6 0.0192(14) 0.0183(11) 0.0104(10) 0.0009(8) -0.0001(10) 0.0007(11)
C7 0.0219(15) 0.0185(11) 0.0093(10) 0.0007(8) -0.0025(10) -0.0026(12)
C8 0.0274(16) 0.0145(11) 0.0156(11) 0.0005(9) -0.0029(12) 0.0007(12)
C9 0.048(2) 0.0162(12) 0.0227(14) -0.0026(10) -0.0023(15) -0.0017(14)
C10 0.0337(19) 0.0210(14) 0.0282(16) 0.0030(13) 0.0072(14) -0.0029(14)
C11 0.0326(19) 0.0206(15) 0.0308(17) 0.0023(13) -0.0121(14) 0.0041(14)
C12 0.039(2) 0.0172(13) 0.0161(12) 0.0006(10) 0.0025(13) 0.0012(13)
C13 0.046(2) 0.0270(17) 0.0310(18) -0.0079(14) 0.0036(16) -0.0050(16)
C14A 0.031(2) 0.026(2) 0.032(2) 0.0043(16) -0.0025(16) 0.0056(16)
O5 0.0556(17) 0.0208(9) 0.0082(8) 0.0000(7) -0.0008(10) 0.0019(11)
O6 0.0565(17) 0.0211(9) 0.0094(8) -0.0017(7) -0.0004(11) -0.0021(12)
O7 0.0529(16) 0.0190(9) 0.0085(8) 0.0018(7) 0.0006(10) -0.0039(11)
C15 0.0276(16) 0.0167(11) 0.0111(10) -0.0016(8) 0.0011(11) 0.0025(12)
C16 0.0338(17) 0.0161(11) 0.0105(10) 0.0020(8) -0.0012(12) 0.0012(13)
C17 0.0275(16) 0.0202(12) 0.0087(10) 0.0015(8) -0.0033(11) 0.0029(13)
C18 0.0308(17) 0.0190(12) 0.0078(10) -0.0017(8) -0.0018(11) 0.0030(13)
C19 0.0259(15) 0.0170(11) 0.0118(10) 0.0013(8) -0.0036(11) 0.0013(12)
C20 0.0190(14) 0.0199(11) 0.0057(9) -0.0003(8) -0.0030(10) 0.0021(12)
C21 0.0218(14) 0.0195(11) 0.0080(9) 0.0006(8) 0.0001(10) 0.0028(12)

loop_
_atom_type_symbol
_atom_type_description
_atom_type_scat_dispersion_real
_atom_type_scat_dispersion_imag
_atom_type_scat_source
C C 0.0033 0.0016 'International Tables Vol C Tables 4.2.6.8 and 6.1.1.4'
H H 0.0000 0.0000 'International Tables Vol C Tables 4.2.6.8 and 6.1.1.4'
N N 0.0061 0.0033 'International Tables Vol C Tables 4.2.6.8 and 6.1.1.4'
O O 0.0106 0.0060 'International Tables Vol C Tables 4.2.6.8 and 6.1.1.4'

loop_
_geom_angle_atom_site_label_1
_geom_angle_atom_site_label_2
_geom_angle_atom_site_label_3
_geom_angle
C12 O3 C14B 95.0(13)
C12 O3 C14A 114.0(3)
C12 O4 C13 111.6(3)
C2 N1 C1 126.4(2)
C2 N1 H1A 116.8
C1 N1 H1A 116.8
C2 N2 C7 123.9(2)
C2 N2 H2A 118.1
C7 N2 H2A 118.1
C2 N3 C3 116.4(2)
C5 N4 C6 115.4(2)
C4 N5 C3 116.3(2)
O1 C1 N1 121.2(2)
O1 C1 C8 123.0(2)
N1 C1 C8 115.7(2)
N3 C2 N2 124.1(2)
N3 C2 N1 118.4(2)
N2 C2 N1 117.5(2)
N5 C3 N3 115.8(2)
N5 C3 C6 120.9(2)
N3 C3 C6 123.3(2)
N5 C4 C5 122.2(2)
N5 C4 C12 118.5(2)
C5 C4 C12 119.3(2)
N4 C5 C4 122.6(3)
N4 C5 H5A 118.7
C4 C5 H5A 118.7
N4 C6 C3 122.6(2)
N4 C6 C7 118.8(2)
C3 C6 C7 118.6(2)
O2 C7 N2 121.1(2)
O2 C7 C6 125.2(2)
N2 C7 C6 113.7(2)
C1 C8 C10 109.2(2)
C1 C8 C9 108.4(2)
C10 C8 C9 108.6(3)
C1 C8 C11 109.0(3)
C10 C8 C11 111.1(2)
C9 C8 C11 110.5(3)
C8 C9 H9A 109.5
C8 C9 H9B 109.5
H9A C9 H9B 109.5
C8 C9 H9C 109.5
H9A C9 H9C 109.5
H9B C9 H9C 109.5
C8 C10 H10A 109.5
C8 C10 H10B 109.5
H10A C10 H10B 109.5
C8 C10 H10C 109.5
H10A C10 H10C 109.5
H10B C10 H10C 109.5
C8 C11 H11A 109.5
C8 C11 H11B 109.5
H11A C11 H11B 109.5
C8 C11 H11C 109.5
H11A C11 H11C 109.5
H11B C11 H11C 109.5
O4 C12 O3 109.2(3)
O4 C12 C4 106.8(3)
O3 C12 C4 109.9(3)
O4 C12 H12A 110.3
O3 C12 H12A 110.3
C4 C12 H12A 110.3
O4 C13 H13A 109.5
O4 C13 H13B 109.5
H13A C13 H13B 109.5
O4 C13 H13C 109.5
H13A C13 H13C 109.5
H13B C13 H13C 109.5
O3 C14A H14A 109.5
O3 C14A H14B 109.5
O3 C14A H14C 109.5
O3 C14B H14D 109.5
O3 C14B H14E 109.5
H14D C14B H14E 109.5
O3 C14B H14F 109.5
H14D C14B H14F 109.5
H14E C14B H14F 109.5
C17 O5 H5 109.5
C21 O7 H7A 109.5
C16 C15 C20 120.6(2)
C16 C15 H15A 119.7
C20 C15 H15A 119.7
C15 C16 C17 119.8(2)
C15 C16 H16A 120.1
C17 C16 H16A 120.1
O5 C17 C16 117.6(2)
O5 C17 C18 122.2(2)
C16 C17 C18 120.1(2)
C19 C18 C17 119.6(2)
C19 C18 H18A 120.2
C17 C18 H18A 120.2
C18 C19 C20 120.7(2)
C18 C19 H19A 119.6
C20 C19 H19A 119.6
C19 C20 C15 119.1(2)
C19 C20 C21 121.9(2)
C15 C20 C21 119.0(2)
O6 C21 O7 123.2(2)
O6 C21 C20 122.4(2)
O7 C21 C20 114.4(2)

loop_
_geom_bond_atom_site_label_1
_geom_bond_atom_site_label_2
_geom_bond_distance
O1 C1 1.226(3)
O2 C7 1.230(3)
O3 C12 1.396(4)
O3 C14B 1.41(3)
O3 C14A 1.423(5)
O4 C12 1.392(4)
O4 C13 1.437(4)
N1 C2 1.372(3)
N1 C1 1.389(3)
N1 H1A 0.8600
N2 C2 1.364(3)
N2 C7 1.380(3)
N2 H2A 0.8600
N3 C2 1.310(3)
N3 C3 1.379(3)
N4 C5 1.322(4)
N4 C6 1.348(3)
N5 C4 1.322(3)
N5 C3 1.354(3)
C1 C8 1.523(4)
C3 C6 1.409(3)
C4 C5 1.414(4)
C4 C12 1.523(4)
C5 H5A 0.9300
C6 C7 1.461(3)
C8 C10 1.529(5)
C8 C9 1.536(4)
C8 C11 1.540(5)
C9 H9A 0.9600
C9 H9B 0.9600
C9 H9C 0.9600
C10 H10A 0.9600
C10 H10B 0.9600
C10 H10C 0.9600
C11 H11A 0.9600
C11 H11B 0.9600
C11 H11C 0.9600
C12 H12A 0.9800
C13 H13A 0.9600
C13 H13B 0.9600
C13 H13C 0.9600
C14A H14A 0.9600
C14A H14B 0.9600
C14A H14C 0.9600
C14B H14D 0.9600
C14B H14E 0.9600
C14B H14F 0.9600
O5 C17 1.355(3)
O5 H5 0.8200
O6 C21 1.222(3)
O7 C21 1.318(3)
O7 H7A 0.8200
C15 C16 1.390(3)
C15 C20 1.397(3)
C15 H15A 0.9300
C16 C17 1.393(4)
C16 H16A 0.9300
C17 C18 1.397(4)
C18 C19 1.389(3)
C18 H18A 0.9300
C19 C20 1.397(3)
C19 H19A 0.9300
C20 C21 1.480(3)

loop_
_geom_torsion_atom_site_label_1
_geom_torsion_atom_site_label_2
_geom_torsion_atom_site_label_3
_geom_torsion_atom_site_label_4
_geom_torsion
C2 N1 C1 O1 -0.7(5)
C2 N1 C1 C8 -179.8(3)
C3 N3 C2 N2 -0.4(5)
C3 N3 C2 N1 179.7(3)
C7 N2 C2 N3 1.1(5)
C7 N2 C2 N1 -179.0(3)
C1 N1 C2 N3 179.1(3)
C1 N1 C2 N2 -0.9(5)
C4 N5 C3 N3 -179.6(3)
C4 N5 C3 C6 -0.1(5)
C2 N3 C3 N5 179.4(3)
C2 N3 C3 C6 -0.2(5)
C3 N5 C4 C5 -0.3(5)
C3 N5 C4 C12 178.4(3)
C6 N4 C5 C4 0.7(5)
N5 C4 C5 N4 0.0(6)
C12 C4 C5 N4 -178.7(3)
C5 N4 C6 C3 -1.2(5)
C5 N4 C6 C7 179.1(3)
N5 C3 C6 N4 0.9(5)
N3 C3 C6 N4 -179.6(3)
N5 C3 C6 C7 -179.4(3)
N3 C3 C6 C7 0.2(5)
C2 N2 C7 O2 179.8(3)
C2 N2 C7 C6 -1.0(4)
N4 C6 C7 O2 -0.7(5)
C3 C6 C7 O2 179.6(3)
N4 C6 C7 N2 -179.8(3)
C3 C6 C7 N2 0.4(4)
O1 C1 C8 C10 120.0(3)
N1 C1 C8 C10 -61.0(4)
O1 C1 C8 C9 1.8(5)
N1 C1 C8 C9 -179.2(3)
O1 C1 C8 C11 -118.5(4)
N1 C1 C8 C11 60.5(4)
C13 O4 C12 O3 -64.9(3)
C13 O4 C12 C4 176.2(3)
C14B O3 C12 O4 173.1(13)
C14A O3 C12 O4 137.6(3)
C14B O3 C12 C4 -70.0(13)
C14A O3 C12 C4 -105.5(3)
N5 C4 C12 O4 -104.1(3)
C5 C4 C12 O4 74.6(4)
N5 C4 C12 O3 137.5(3)
C5 C4 C12 O3 -43.7(4)
C20 C15 C16 C17 -0.2(5)
C15 C16 C17 O5 -179.3(3)
C15 C16 C17 C18 0.4(5)
O5 C17 C18 C19 179.9(3)
C16 C17 C18 C19 0.2(5)
C17 C18 C19 C20 -1.0(5)
C18 C19 C20 C15 1.2(5)
C18 C19 C20 C21 -178.6(3)
C16 C15 C20 C19 -0.6(5)
C16 C15 C20 C21 179.2(3)
C19 C20 C21 O6 176.7(3)
C15 C20 C21 O6 -3.1(5)
C19 C20 C21 O7 -3.5(5)
C15 C20 C21 O7 176.6(3)
